data_1521010
loop_
_publ_author_name
'Figueroa, E.'
'Leman, J.T.'
'Evans, W.J.'
'Ziller, J.W.'
'Lawrence, J.M.'
'Thompson, J.D.'

_publ_section_title
;
 Crystal growth and physical characterisation of Na Ba V S4 obtained from
 sodium polysulfide flux
;
_journal_name_full 'Journal of Physics and Chemistry of Solids'
_journal_page_first 773
_journal_page_last 778
_journal_volume 61
_journal_year 2000
_chemical_formula_sum 'Ba Na S4 V'
_chemical_name_systematic 'Na Ba V S4'
_space_group_IT_number 14
_symmetry_space_group_name_Hall '-P 2yn'
_symmetry_space_group_name_H-M 'P 1 21/n 1'
_cell_angle_alpha 90
_cell_angle_beta 102.149
_cell_angle_gamma 90
_cell_formula_units_Z 4
_cell_length_a 6.4163
_cell_length_b 9.4798
_cell_length_c 11.667
_cell_volume 693.755
_citation_journal_id_ASTM JPCSAW
_cod_data_source_file Figueroa_JPCSAW_2000_1634.cif
_cod_data_source_block Ba1Na1S4V1
_cod_original_cell_volume 693.7545
_cod_original_sg_symbol_Hall '-P 2ybc (x-z,y,z)'
_cod_original_formula_sum 'Ba1 Na1 S4 V1'
_cod_database_code 1521010

loop_
_symmetry_equiv_pos_as_xyz
x,y,z
-x+1/2,y+1/2,-z+1/2
-x,-y,-z
x-1/2,-y-1/2,z-1/2

loop_
_atom_site_label
_atom_site_type_symbol
_atom_site_fract_x
_atom_site_fract_y
_atom_site_fract_z
_atom_site_occupancy
_atom_site_U_iso_or_equiv
S4 S-2 -0.0121 0.6716 0.7668 1 0.0
S1 S-2 0.0497 0.069 0.837 1 0.0
Na2 Na+1 0.7566 0.6153 0.5247 0.5 0.0
Ba1 Ba+2 0.2221 0.385 0.8441 1 0.0
V1 V+5 0.8041 0.1192 0.6846 1 0.0
Na1 Na+1 0.6995 0.6506 0.4994 0.5 0.0
S3 S-2 0.7463 0.4349 0.9232 1 0.0
S2 S-2 -0.0887 0.2917 0.5912 1 0.0
